data_4000765
loop_
_publ_author_name
'Wang, Shuao'
'Alekseev, Evgeny V.'
'Diwu, Juan'
'Miller, Hannah M.'
'Oliver, Allen G.'
'Liu, Guokui'
'Depmeier, Wulf'
'Albrecht-Schmitt, Thomas E.'

_publ_section_title
;
 Functionalization of Borate Networks by the Incorporation of Fluoride:
 Syntheses, Crystal Structures, and Nonlinear Optical Properties of Novel
 Actinide Fluoroborates
;
_journal_issue 11
_journal_name_full 'Chemistry of Materials'
_journal_page_first 2931
_journal_paper_doi 10.1021/cm2004984
_journal_volume 23
_journal_year 2011
_chemical_formula_moiety K11[(UO2)6B24O36F22)](H2BO3)
_chemical_formula_sum 'B25 F22 K11 O51 U6'
_chemical_formula_weight 3362.53
_chemical_melting_point ?
_chemical_name_common 'Potassium Uranyl Fluoroborate'
_chemical_name_systematic
; 
 ? 
;
_space_group_IT_number 176
_symmetry_cell_setting hexagonal
_symmetry_space_group_name_Hall '-P 6c'
_symmetry_space_group_name_H-M 'P 63/m'
_atom_sites_solution_hydrogens none
_atom_sites_solution_primary direct
_atom_sites_solution_secondary difmap
_audit_creation_method SHELXL-97
_cell_angle_alpha 90.00
_cell_angle_beta 90.00
_cell_angle_gamma 120.00
_cell_formula_units_Z 2
_cell_length_a 11.0914(8)
_cell_length_b 11.0914(8)
_cell_length_c 26.577(3)
_cell_measurement_reflns_used 1941
_cell_measurement_temperature 100(2)
_cell_measurement_theta_max 26.46
_cell_measurement_theta_min 2.12
_cell_volume 2831.5(4)
_computing_cell_refinement 'smart saint'
_computing_data_collection smart
_computing_data_reduction SAINT
_computing_molecular_graphics 'SHELXP-97 (Sheldrick, 1997)'
_computing_publication_material 'SHELXCIF-97 (Sheldrick, 2000)'
_computing_structure_refinement 'SHELXL-97 (Sheldrick, 1997)'
_computing_structure_solution 'SHELXS-97 (Sheldrick, 1990)'
_diffrn_ambient_temperature 100(2)
_diffrn_detector_area_resol_mean 0
_diffrn_measured_fraction_theta_full 0.974
_diffrn_measured_fraction_theta_max 0.974
_diffrn_measurement_device_type 'BRUKER apex II'
_diffrn_measurement_method '0.5 wide w/ exposures'
_diffrn_radiation_monochromator 'Quazar optics'
_diffrn_radiation_source 'Imus microfocused'
_diffrn_radiation_type MoK\a
_diffrn_radiation_wavelength 0.71073
_diffrn_reflns_av_R_equivalents 0.0577
_diffrn_reflns_av_sigmaI/netI 0.0424
_diffrn_reflns_limit_h_max 13
_diffrn_reflns_limit_h_min -13
_diffrn_reflns_limit_k_max 13
_diffrn_reflns_limit_k_min -13
_diffrn_reflns_limit_l_max 33
_diffrn_reflns_limit_l_min -33
_diffrn_reflns_number 28957
_diffrn_reflns_theta_full 26.46
_diffrn_reflns_theta_max 26.46
_diffrn_reflns_theta_min 2.12
_exptl_absorpt_coefficient_mu 18.104
_exptl_absorpt_correction_T_max 0.865
_exptl_absorpt_correction_T_min 0.460
_exptl_absorpt_correction_type numerical
_exptl_absorpt_process_details SHELTXPREP
_exptl_crystal_colour Yellow-green
_exptl_crystal_density_diffrn 3.944
_exptl_crystal_density_meas ?
_exptl_crystal_density_method 'not measured'
_exptl_crystal_description Tablet
_exptl_crystal_F_000 2984
_exptl_crystal_size_max 0.045
_exptl_crystal_size_mid 0.043
_exptl_crystal_size_min 0.008
_refine_diff_density_max 1.041
_refine_diff_density_min -0.962
_refine_diff_density_rms 0.172
_refine_ls_extinction_method none
_refine_ls_goodness_of_fit_ref 0.916
_refine_ls_hydrogen_treatment none
_refine_ls_matrix_type full
_refine_ls_number_parameters 178
_refine_ls_number_reflns 1941
_refine_ls_number_restraints 24
_refine_ls_restrained_S_all 0.911
_refine_ls_R_factor_all 0.0487
_refine_ls_R_factor_gt 0.0262
_refine_ls_shift/su_max 0.001
_refine_ls_shift/su_mean 0.000
_refine_ls_structure_factor_coef Fsqd
_refine_ls_weighting_details 'calc w=1/[\s^2^(Fo^2^)+(0.0056P)^2^+0.0000P] where P=(Fo^2^+2Fc^2^)/3'
_refine_ls_weighting_scheme calc
_refine_ls_wR_factor_gt 0.0457
_refine_ls_wR_factor_ref 0.0501
_reflns_number_gt 1250
_reflns_number_total 1941
_reflns_threshold_expression >2sigma(I)
_cod_data_source_file cm2004984_si_001.cif
_cod_data_source_block KUBOF-2
_cod_depositor_comments
;
The following automatic conversions were performed:

'_chemical_melting_point' value 'N/A' was changed to '?' - the value
is undefined or not given.

'_symmetry_cell_setting' value
'Hexagonal' changed to 'hexagonal' according to
/home/saulius/struct/CIF-dictionaries/cif_core.dic dictionary named
'cif_core.dic' version 2.4.1 from 2010-06-29.

Automatic conversion script
Id: cif_fix_values 1715 2011-07-08 13:25:40Z adriana 

The following automatic conversions were performed:

'_exptl_crystal_density_meas' value 'N/A' was changed to '?' - the
value is perceived as not measured.

Automatic conversion script
Id: cif_fix_values 3008 2015-01-20 13:52:24Z robertas 
;
_cod_original_cell_volume 2831.4(4)
_cod_original_sg_symbol_H-M P6(3)/m
_cod_database_code 4000765

loop_
_symmetry_equiv_pos_as_xyz
'x, y, z'
'-y, x-y, z'
'-x+y, -x, z'
'-x, -y, z+1/2'
'y, -x+y, z+1/2'
'x-y, x, z+1/2'
'-x, -y, -z'
'y, -x+y, -z'
'x-y, x, -z'
'x, y, -z-1/2'
'-y, x-y, -z-1/2'
'-x+y, -x, -z-1/2'

loop_
_atom_site_label
_atom_site_type_symbol
_atom_site_fract_x
_atom_site_fract_y
_atom_site_fract_z
_atom_site_U_iso_or_equiv
_atom_site_adp_type
_atom_site_occupancy
_atom_site_symmetry_multiplicity
_atom_site_calc_flag
_atom_site_refinement_flags
U1 U 0.333282(18) 0.328967(17) -0.128738(5) 0.00524(4) Uani 1 1 d .
K1 K 0.0000 0.0000 0.0000 0.0140(6) Uani 1 6 d S
K2 K -0.3333 0.3333 -0.2500 0.0167(7) Uani 1 6 d S
K3 K 0.05356(15) 0.25668(15) -0.2500 0.0159(4) Uani 1 2 d S
K4 K 0.29107(13) 0.44333(13) 0.01434(5) 0.0265(3) Uani 1 1 d .
B1 B 0.0000 0.0000 -0.1477(4) 0.014(2) Uani 1 3 d S
B2 B -0.3333 0.3333 -0.1200(4) 0.011(2) Uani 1 3 d SU
B3 B 0.0250(5) 0.2194(5) -0.1112(2) 0.0079(11) Uani 1 1 d U
B4 B 0.1008(5) 0.4666(5) -0.0989(2) 0.0097(13) Uani 1 1 d U
B5 B -0.1242(5) 0.3124(5) -0.1475(2) 0.0072(12) Uani 1 1 d U
B6 B 0.3333 0.6667 -0.1204(4) 0.016(2) Uani 1 3 d S
B7 B 0.3333 0.6667 -0.2500 0.019(4) Uani 1 6 d S
O1 O 0.0877(3) 0.1434(3) -0.13179(13) 0.0083(8) Uani 1 1 d .
O2 O -0.2732(3) 0.2496(3) -0.13756(13) 0.0091(8) Uani 1 1 d .
O3 O 0.3365(3) 0.3100(3) -0.06250(11) 0.0075(7) Uani 1 1 d .
O4 O 0.1363(3) 0.3636(3) -0.11526(13) 0.0102(8) Uani 1 1 d .
O5 O 0.3264(3) 0.3480(3) -0.19437(12) 0.0097(7) Uani 1 1 d .
O6 O 0.1916(3) 0.6070(3) -0.12009(12) 0.0103(8) Uani 1 1 d .
O7 O -0.0388(3) 0.4323(3) -0.11413(12) 0.0084(8) Uani 1 1 d .
O8 O -0.0977(3) 0.1973(3) -0.13932(12) 0.0103(8) Uani 1 1 d .
O9 O 0.2018(5) 0.5509(5) -0.2500 0.0210(14) Uani 1 2 d S
F1 F -0.0956(3) 0.3565(3) -0.19815(10) 0.0113(7) Uani 1 1 d .
F2 F -0.3333 0.3333 -0.06523(16) 0.0102(11) Uani 1 3 d S
F3 F -0.0096(3) 0.1861(3) -0.05921(10) 0.0106(7) Uani 1 1 d .
F4 F 0.1131(3) 0.4813(3) -0.04467(11) 0.0151(7) Uani 1 1 d .
F5 F 0.0000 0.0000 -0.20218(17) 0.0150(12) Uani 1 3 d S

loop_
_atom_site_aniso_label
_atom_site_aniso_U_11
_atom_site_aniso_U_22
_atom_site_aniso_U_33
_atom_site_aniso_U_23
_atom_site_aniso_U_13
_atom_site_aniso_U_12
U1 0.00387(7) 0.00411(8) 0.00770(8) 0.00008(8) -0.00007(8) 0.00197(6)
K1 0.0141(8) 0.0141(8) 0.0139(14) 0.000 0.000 0.0070(4)
K2 0.0182(9) 0.0182(9) 0.0137(15) 0.000 0.000 0.0091(4)
K3 0.0161(7) 0.0132(7) 0.0206(10) 0.000 0.000 0.0089(6)
K4 0.0305(6) 0.0266(6) 0.0270(8) 0.0012(5) 0.0017(6) 0.0177(5)
B1 0.016(3) 0.016(3) 0.011(5) 0.000 0.000 0.0080(16)
B2 0.010(2) 0.010(2) 0.012(4) 0.000 0.000 0.0050(11)
B3 0.0083(15) 0.0071(15) 0.0105(17) 0.0001(13) -0.0004(13) 0.0053(11)
B4 0.009(2) 0.007(2) 0.015(3) -0.003(2) -0.001(2) 0.0056(17)
B5 0.006(2) 0.008(2) 0.009(3) -0.0026(19) 0.0017(19) 0.0049(17)
B6 0.016(3) 0.016(3) 0.016(6) 0.000 0.000 0.0081(16)
B7 0.027(5) 0.027(5) 0.003(7) 0.000 0.000 0.014(3)
O1 0.0024(13) 0.0063(14) 0.016(2) -0.0012(13) -0.0017(14) 0.0024(11)
O2 0.0036(14) 0.0076(15) 0.017(2) 0.0006(13) 0.0025(14) 0.0033(12)
O3 0.0076(14) 0.0068(15) 0.0090(15) 0.0001(12) -0.0026(15) 0.0041(12)
O4 0.0049(14) 0.0090(15) 0.0166(19) 0.0028(14) 0.0034(14) 0.0033(12)
O5 0.0066(14) 0.0100(15) 0.0120(16) 0.0035(14) 0.0018(15) 0.0038(12)
O6 0.0051(14) 0.0071(15) 0.019(2) 0.0005(14) -0.0007(14) 0.0036(12)
O7 0.0055(14) 0.0058(14) 0.0127(19) -0.0043(13) -0.0030(14) 0.0021(12)
O8 0.0104(15) 0.0092(15) 0.014(2) -0.0004(13) -0.0006(14) 0.0065(13)
O9 0.013(2) 0.010(2) 0.032(3) 0.000 0.000 0.000(2)
F1 0.0116(13) 0.0102(13) 0.0109(15) 0.0025(11) 0.0033(12) 0.0046(10)
F2 0.0085(14) 0.0085(14) 0.014(3) 0.000 0.000 0.0042(7)
F3 0.0117(12) 0.0072(12) 0.0131(16) 0.0009(11) 0.0014(12) 0.0049(10)
F4 0.0158(13) 0.0139(13) 0.0167(17) -0.0013(12) -0.0037(13) 0.0082(11)
F5 0.0207(17) 0.0207(17) 0.004(2) 0.000 0.000 0.0104(8)

loop_
_atom_type_symbol
_atom_type_description
_atom_type_scat_dispersion_real
_atom_type_scat_dispersion_imag
_atom_type_scat_source
B B 0.0013 0.0007 'International Tables Vol C Tables 4.2.6.8 and 6.1.1.4'
O O 0.0106 0.0060 'International Tables Vol C Tables 4.2.6.8 and 6.1.1.4'
K K 0.2009 0.2494 'International Tables Vol C Tables 4.2.6.8 and 6.1.1.4'
U U -9.6767 9.6646 'International Tables Vol C Tables 4.2.6.8 and 6.1.1.4'
F F 0.0171 0.0103 'International Tables Vol C Tables 4.2.6.8 and 6.1.1.4'

loop_
_geom_angle_atom_site_label_1
_geom_angle_atom_site_label_2
_geom_angle_atom_site_label_3
_geom_angle
_geom_angle_site_symmetry_1
_geom_angle_site_symmetry_3
O5 U1 O3 178.64(15) . .
O5 U1 O8 90.97(13) . 3
O3 U1 O8 89.60(12) . 3
O5 U1 O4 91.77(13) . .
O3 U1 O4 86.88(13) . .
O8 U1 O4 119.66(10) 3 .
O5 U1 O1 88.37(12) . .
O3 U1 O1 90.76(12) . .
O8 U1 O1 64.61(11) 3 .
O4 U1 O1 55.25(10) . .
O5 U1 O7 97.90(12) . 2_665
O3 U1 O7 82.85(12) . 2_665
O8 U1 O7 121.62(10) 3 2_665
O4 U1 O7 117.58(10) . 2_665
O1 U1 O7 170.85(11) . 2_665
O5 U1 O2 91.67(13) . 3
O3 U1 O2 89.68(13) . 3
O8 U1 O2 56.03(10) 3 3
O4 U1 O2 174.54(10) . 3
O1 U1 O2 120.63(10) . 3
O7 U1 O2 66.09(9) 2_665 3
O5 U1 O6 87.66(13) . 2_665
O3 U1 O6 91.86(12) . 2_665
O8 U1 O6 175.69(10) 3 2_665
O4 U1 O6 64.49(9) . 2_665
O1 U1 O6 119.40(10) . 2_665
O7 U1 O6 54.61(9) 2_665 2_665
O2 U1 O6 119.91(9) 3 2_665
O5 U1 B3 95.31(15) . .
O3 U1 B3 83.44(15) . .
O8 U1 B3 91.61(13) 3 .
O4 U1 B3 28.17(12) . .
O1 U1 B3 27.98(13) . .
O7 U1 B3 143.76(13) 2_665 .
O2 U1 B3 147.04(12) 3 .
O6 U1 B3 92.59(12) 2_665 .
O5 U1 B5 89.00(15) . 3
O3 U1 B5 92.08(15) . 3
O8 U1 B5 27.96(13) 3 3
O4 U1 B5 147.61(12) . 3
O1 U1 B5 92.43(13) . 3
O7 U1 B5 94.33(12) 2_665 3
O2 U1 B5 28.27(12) 3 3
O6 U1 B5 147.86(12) 2_665 3
B3 U1 B5 119.56(14) . 3
O5 U1 B4 99.98(15) . 2_665
O3 U1 B4 80.14(14) . 2_665
O8 U1 B4 148.23(12) 3 2_665
O4 U1 B4 89.94(12) . 2_665
O1 U1 B4 144.61(12) . 2_665
O7 U1 B4 27.64(11) 2_665 2_665
O2 U1 B4 93.65(11) 3 2_665
O6 U1 B4 28.56(11) 2_665 2_665
B3 U1 B4 116.63(14) . 2_665
B5 U1 B4 121.80(14) 3 2_665
O5 U1 K4 149.33(11) . .
O3 U1 K4 29.66(10) . .
O8 U1 K4 116.89(8) 3 .
O4 U1 K4 64.14(8) . .
O1 U1 K4 92.26(8) . .
O7 U1 K4 78.94(8) 2_665 .
O2 U1 K4 113.95(8) 3 .
O6 U1 K4 65.44(8) 2_665 .
B3 U1 K4 72.68(11) . .
B5 U1 K4 121.58(11) 3 .
B4 U1 K4 63.48(11) 2_665 .
F3 K1 F3 88.11(8) 9 8
F3 K1 F3 91.89(8) 9 2
F3 K1 F3 180.00(10) 8 2
F3 K1 F3 88.11(8) 9 7
F3 K1 F3 88.11(8) 8 7
F3 K1 F3 91.89(8) 2 7
F3 K1 F3 91.89(8) 9 .
F3 K1 F3 91.89(8) 8 .
F3 K1 F3 88.11(8) 2 .
F3 K1 F3 180.0 7 .
F3 K1 F3 180.0 9 3
F3 K1 F3 91.89(8) 8 3
F3 K1 F3 88.11(8) 2 3
F3 K1 F3 91.89(8) 7 3
F3 K1 F3 88.11(8) . 3
F3 K1 K4 82.86(6) 9 7
F3 K1 K4 144.70(6) 8 7
F3 K1 K4 35.30(6) 2 7
F3 K1 K4 57.66(6) 7 7
F3 K1 K4 122.34(6) . 7
F3 K1 K4 97.14(6) 3 7
F3 K1 K4 97.14(6) 9 .
F3 K1 K4 35.30(6) 8 .
F3 K1 K4 144.70(6) 2 .
F3 K1 K4 122.34(6) 7 .
F3 K1 K4 57.66(6) . .
F3 K1 K4 82.86(6) 3 .
K4 K1 K4 180.00(4) 7 .
F3 K1 K4 122.34(6) 9 3
F3 K1 K4 97.14(6) 8 3
F3 K1 K4 82.86(6) 2 3
F3 K1 K4 35.30(6) 7 3
F3 K1 K4 144.70(6) . 3
F3 K1 K4 57.65(6) 3 3
K4 K1 K4 60.760(5) 7 3
K4 K1 K4 119.240(5) . 3
F3 K1 K4 144.70(6) 9 8
F3 K1 K4 57.66(6) 8 8
F3 K1 K4 122.34(6) 2 8
F3 K1 K4 82.86(6) 7 8
F3 K1 K4 97.14(6) . 8
F3 K1 K4 35.30(6) 3 8
K4 K1 K4 119.239(5) 7 8
K4 K1 K4 60.761(5) . 8
K4 K1 K4 60.760(5) 3 8
F3 K1 K4 57.66(6) 9 9
F3 K1 K4 82.86(6) 8 9
F3 K1 K4 97.14(6) 2 9
F3 K1 K4 144.70(6) 7 9
F3 K1 K4 35.30(6) . 9
F3 K1 K4 122.35(6) 3 9
K4 K1 K4 119.240(5) 7 9
K4 K1 K4 60.760(5) . 9
K4 K1 K4 180.0 3 9
K4 K1 K4 119.240(5) 8 9
F3 K1 K4 35.30(6) 9 2
F3 K1 K4 122.34(6) 8 2
F3 K1 K4 57.66(6) 2 2
F3 K1 K4 97.14(6) 7 2
F3 K1 K4 82.86(6) . 2
F3 K1 K4 144.70(6) 3 2
K4 K1 K4 60.761(5) 7 2
K4 K1 K4 119.239(5) . 2
K4 K1 K4 119.240(5) 3 2
K4 K1 K4 180.00(3) 8 2
K4 K1 K4 60.760(5) 9 2
F1 K2 F1 57.37(11) 12_455 3_455
F1 K2 F1 98.88(7) 12_455 10
F1 K2 F1 127.97(3) 3_455 10
F1 K2 F1 127.97(3) 12_455 .
F1 K2 F1 98.88(7) 3_455 .
F1 K2 F1 57.37(11) 10 .
F1 K2 F1 127.97(3) 12_455 2_565
F1 K2 F1 98.88(7) 3_455 2_565
F1 K2 F1 127.97(3) 10 2_565
F1 K2 F1 98.88(7) . 2_565
F1 K2 F1 98.88(7) 12_455 11_565
F1 K2 F1 127.97(3) 3_455 11_565
F1 K2 F1 98.88(7) 10 11_565
F1 K2 F1 127.97(3) . 11_565
F1 K2 F1 57.37(11) 2_565 11_565
F1 K2 O2 141.59(8) 12_455 2_565
F1 K2 O2 85.00(8) 3_455 2_565
F1 K2 O2 111.61(7) 10 2_565
F1 K2 O2 59.84(7) . 2_565
F1 K2 O2 44.23(7) 2_565 2_565
F1 K2 O2 98.87(8) 11_565 2_565
F1 K2 O2 85.00(8) 12_455 11_565
F1 K2 O2 141.59(8) 3_455 11_565
F1 K2 O2 59.84(7) 10 11_565
F1 K2 O2 111.61(7) . 11_565
F1 K2 O2 98.87(8) 2_565 11_565
F1 K2 O2 44.23(7) 11_565 11_565
O2 K2 O2 130.17(11) 2_565 11_565
F1 K2 O2 111.61(7) 12_455 .
F1 K2 O2 59.84(7) 3_455 .
F1 K2 O2 98.87(8) 10 .
F1 K2 O2 44.23(7) . .
F1 K2 O2 85.00(8) 2_565 .
F1 K2 O2 141.59(8) 11_565 .
O2 K2 O2 42.79(10) 2_565 .
O2 K2 O2 155.68(5) 11_565 .
F1 K2 O2 59.84(7) 12_455 10
F1 K2 O2 111.61(7) 3_455 10
F1 K2 O2 44.23(7) 10 10
F1 K2 O2 98.87(8) . 10
F1 K2 O2 141.59(8) 2_565 10
F1 K2 O2 85.00(8) 11_565 10
O2 K2 O2 155.68(5) 2_565 10
O2 K2 O2 42.79(10) 11_565 10
O2 K2 O2 130.17(11) . 10
F1 K2 O2 44.23(7) 12_455 12_455
F1 K2 O2 98.87(8) 3_455 12_455
F1 K2 O2 85.00(8) 10 12_455
F1 K2 O2 141.59(8) . 12_455
F1 K2 O2 111.61(7) 2_565 12_455
F1 K2 O2 59.84(7) 11_565 12_455
O2 K2 O2 155.68(5) 2_565 12_455
O2 K2 O2 42.79(10) 11_565 12_455
O2 K2 O2 155.68(5) . 12_455
O2 K2 O2 42.79(10) 10 12_455
F1 K2 O2 98.87(8) 12_455 3_455
F1 K2 O2 44.23(7) 3_455 3_455
F1 K2 O2 141.59(8) 10 3_455
F1 K2 O2 85.00(8) . 3_455
F1 K2 O2 59.84(7) 2_565 3_455
F1 K2 O2 111.61(7) 11_565 3_455
O2 K2 O2 42.79(10) 2_565 3_455
O2 K2 O2 155.68(5) 11_565 3_455
O2 K2 O2 42.79(10) . 3_455
O2 K2 O2 155.68(5) 10 3_455
O2 K2 O2 130.17(11) 12_455 3_455
F1 K3 F1 59.57(12) 10 .
F1 K3 O9 69.99(11) 10 .
F1 K3 O9 69.99(11) . .
F1 K3 F5 107.72(8) 10 10
F1 K3 F5 137.77(8) . 10
O9 K3 F5 148.25(9) . 10
F1 K3 F5 137.77(8) 10 .
F1 K3 F5 107.71(8) . .
O9 K3 F5 148.25(9) . .
F5 K3 F5 52.08(16) 10 .
F1 K3 O5 143.04(9) 10 .
F1 K3 O5 108.51(9) . .
O9 K3 O5 73.07(11) . .
F5 K3 O5 102.77(9) 10 .
F5 K3 O5 78.20(8) . .
F1 K3 O5 108.51(9) 10 10
F1 K3 O5 143.04(9) . 10
O9 K3 O5 73.07(11) . 10
F5 K3 O5 78.20(8) 10 10
F5 K3 O5 102.77(9) . 10
O5 K3 O5 57.99(12) . 10
F1 K3 O8 100.25(9) 10 .
F1 K3 O8 44.65(8) . .
O9 K3 O8 100.10(8) . .
F5 K3 O8 111.27(10) 10 .
F5 K3 O8 64.96(9) . .
O5 K3 O8 87.42(8) . .
O5 K3 O8 145.37(9) 10 .
F1 K3 O8 44.65(8) 10 10
F1 K3 O8 100.25(9) . 10
O9 K3 O8 100.10(8) . 10
F5 K3 O8 64.96(9) 10 10
F5 K3 O8 111.27(10) . 10
O5 K3 O8 145.37(9) . 10
O5 K3 O8 87.42(8) 10 10
O8 K3 O8 127.07(11) . 10
F1 K3 U1 145.48(7) 10 .
F1 K3 U1 94.17(6) . .
O9 K3 U1 80.46(7) . .
F5 K3 U1 106.80(7) 10 .
F5 K3 U1 67.99(6) . .
O5 K3 U1 20.46(6) . .
O5 K3 U1 78.23(7) 10 .
O8 K3 U1 67.14(5) . .
O8 K3 U1 164.86(7) 10 .
F1 K3 U1 94.17(6) 10 10
F1 K3 U1 145.48(7) . 10
O9 K3 U1 80.47(7) . 10
F5 K3 U1 67.99(6) 10 10
F5 K3 U1 106.80(7) . 10
O5 K3 U1 78.23(7) . 10
O5 K3 U1 20.46(6) 10 10
O8 K3 U1 164.86(7) . 10
O8 K3 U1 67.14(5) 10 10
U1 K3 U1 98.25(3) . 10
F1 K3 K3 100.45(7) 10 2
F1 K3 K3 100.45(7) . 2
O9 K3 K3 168.84(12) . 2
F5 K3 K3 38.91(5) 10 2
F5 K3 K3 38.91(5) . 2
O5 K3 K3 116.44(7) . 2
O5 K3 K3 116.44(7) 10 2
O8 K3 K3 75.44(6) . 2
O8 K3 K3 75.44(6) 10 2
U1 K3 K3 106.56(3) . 2
U1 K3 K3 106.56(3) 10 2
F2 K4 F3 121.06(11) 7_565 8
F2 K4 O3 154.10(10) 7_565 .
F3 K4 O3 83.10(9) 8 .
F2 K4 F4 87.27(9) 7_565 .
F3 K4 F4 116.17(9) 8 .
O3 K4 F4 89.85(10) . .
F2 K4 F4 109.26(9) 7_565 8
F3 K4 F4 64.09(8) 8 8
O3 K4 F4 71.06(10) . 8
F4 K4 F4 160.87(8) . 8
F2 K4 F4 85.21(9) 7_565 2_665
F3 K4 F4 141.35(9) 8 2_665
O3 K4 F4 69.10(9) . 2_665
F4 K4 F4 90.84(12) . 2_665
F4 K4 F4 81.33(10) 8 2_665
F2 K4 O3 79.86(8) 7_565 9
F3 K4 O3 62.89(8) 8 9
O3 K4 O3 122.91(12) . 9
F4 K4 O3 69.37(9) . 9
F4 K4 O3 121.83(10) 8 9
F4 K4 O3 155.57(9) 2_665 9
F2 K4 O7 67.40(10) 7_565 8
F3 K4 O7 69.47(9) 8 8
O3 K4 O7 119.28(10) . 8
F4 K4 O7 150.81(10) . 8
F4 K4 O7 48.31(8) 8 8
F4 K4 O7 100.77(9) 2_665 8
O3 K4 O7 91.24(9) 9 8
F2 K4 B4 92.51(13) 7_565 8
F3 K4 B4 56.45(11) 8 8
O3 K4 B4 94.28(13) . 8
F4 K4 B4 170.85(12) . 8
F4 K4 B4 25.03(12) 8 8
F4 K4 B4 98.27(12) 2_665 8
O3 K4 B4 101.58(12) 9 8
O7 K4 B4 25.71(12) 8 8
F2 K4 B5 61.86(12) 7_565 8
F3 K4 B5 62.11(11) 8 8
O3 K4 B5 134.95(12) . 8
F4 K4 B5 129.85(11) . 8
F4 K4 B5 68.39(10) 8 8
F4 K4 B5 121.76(11) 2_665 8
O3 K4 B5 67.08(10) 9 8
O7 K4 B5 24.35(9) 8 8
B4 K4 B5 43.40(13) 8 8
F2 K4 B3 102.85(13) 7_565 8
F3 K4 B3 20.92(11) 8 8
O3 K4 B3 98.73(12) . 8
F4 K4 B3 129.80(11) . 8
F4 K4 B3 57.37(10) 8 8
F4 K4 B3 138.42(11) 2_665 8
O3 K4 B3 64.55(10) 9 8
O7 K4 B3 49.24(11) 8 8
B4 K4 B3 41.44(13) 8 8
B5 K4 B3 41.81(13) 8 8
F2 K4 K4 41.86(6) 7_565 3_565
F3 K4 K4 129.46(7) 8 3_565
O3 K4 K4 130.92(7) . 3_565
F4 K4 K4 45.48(7) . 3_565
F4 K4 K4 150.59(7) 8 3_565
F4 K4 K4 89.17(6) 2_665 3_565
O3 K4 K4 66.84(7) 9 3_565
O7 K4 K4 107.46(6) 8 3_565
B4 K4 K4 133.17(10) 8 3_565
B5 K4 K4 94.06(8) 8 3_565
B3 K4 K4 124.00(9) 8 3_565
F5 B1 O1 106.9(4) . 3
F5 B1 O1 106.9(4) . .
O1 B1 O1 111.9(4) 3 .
F5 B1 O1 106.9(4) . 2
O1 B1 O1 111.9(4) 3 2
O1 B1 O1 111.9(4) . 2
F2 B2 O2 108.6(4) . 2_565
F2 B2 O2 108.6(4) . .
O2 B2 O2 110.3(4) 2_565 .
F2 B2 O2 108.6(4) . 3_455
O2 B2 O2 110.4(4) 2_565 3_455
O2 B2 O2 110.4(4) . 3_455
F2 B2 K2 180.0 . .
O2 B2 K2 71.4(4) 2_565 .
O2 B2 K2 71.4(4) . .
O2 B2 K2 71.4(4) 3_455 .
F3 B3 O1 111.2(4) . .
F3 B3 O4 109.0(4) . .
O1 B3 O4 102.8(4) . .
F3 B3 O8 110.1(4) . .
O1 B3 O8 112.9(4) . .
O4 B3 O8 110.6(4) . .
F3 B3 U1 110.8(3) . .
O1 B3 U1 53.1(2) . .
O4 B3 U1 51.9(2) . .
O8 B3 U1 139.1(3) . .
F3 B3 K4 41.7(2) . 9
O1 B3 K4 152.4(3) . 9
O4 B3 K4 93.9(3) . 9
O8 B3 K4 80.5(3) . 9
U1 B3 K4 131.15(18) . 9
O4 B4 F4 109.9(4) . .
O4 B4 O7 112.6(4) . .
F4 B4 O7 109.5(4) . .
O4 B4 O6 113.9(4) . .
F4 B4 O6 106.5(4) . .
O7 B4 O6 104.1(4) . .
O4 B4 U1 147.2(4) . 3_565
F4 B4 U1 102.9(3) . 3_565
O7 B4 U1 51.7(2) . 3_565
O6 B4 U1 56.4(2) . 3_565
O4 B4 K4 102.8(3) . 9
F4 B4 K4 53.4(2) . 9
O7 B4 K4 64.0(2) . 9
O6 B4 K4 142.9(3) . 9
U1 B4 K4 94.71(15) 3_565 9
F1 B5 O2 109.9(4) . .
F1 B5 O8 109.6(4) . .
O2 B5 O8 103.3(4) . .
F1 B5 O7 109.2(4) . .
O2 B5 O7 112.5(4) . .
O8 B5 O7 112.2(4) . .
F1 B5 U1 117.0(3) . 2
O2 B5 U1 53.6(2) . 2
O8 B5 U1 50.22(18) . 2
O7 B5 U1 133.7(3) . 2
F1 B5 K4 165.9(3) . 9
O2 B5 K4 75.4(3) . 9
O8 B5 K4 81.0(3) . 9
O7 B5 K4 57.2(2) . 9
U1 B5 K4 76.79(12) 2 9
O6 B6 O6 119.995(12) 3_565 .
O6 B6 O6 119.998(12) 3_565 2_665
O6 B6 O6 119.997(12) . 2_665
O9 B7 O9 120.000(1) 2_665 .
O9 B7 O9 119.999(1) 2_665 3_565
O9 B7 O9 120.001(1) . 3_565
B3 O1 B1 119.7(3) . .
B3 O1 U1 98.9(2) . .
B1 O1 U1 141.4(2) . .
B5 O2 B2 121.4(3) . .
B5 O2 U1 98.2(3) . 2
B2 O2 U1 136.2(2) . 2
B5 O2 K2 92.4(3) . .
B2 O2 K2 83.7(4) . .
U1 O2 K2 114.84(11) 2 .
U1 O3 K4 131.44(15) . .
U1 O3 K4 123.74(15) . 8
K4 O3 K4 104.09(10) . 8
B4 O4 B3 115.4(4) . .
B4 O4 U1 142.2(3) . .
B3 O4 U1 99.9(3) . .
U1 O5 K3 122.33(14) . .
B6 O6 B4 121.6(4) . .
B6 O6 U1 142.0(2) . 3_565
B4 O6 U1 95.0(3) . 3_565
B4 O7 B5 121.4(4) . .
B4 O7 U1 100.6(3) . 3_565
B5 O7 U1 123.1(3) . 3_565
B4 O7 K4 90.2(3) . 9
B5 O7 K4 98.4(3) . 9
U1 O7 K4 119.41(12) 3_565 9
B3 O8 B5 120.4(3) . .
B3 O8 U1 125.5(3) . 2
B5 O8 U1 101.8(2) . 2
B3 O8 K3 94.9(3) . .
B5 O8 K3 89.9(3) . .
U1 O8 K3 119.68(11) 2 .
B7 O9 K3 143.9(3) . .
B5 F1 K3 114.2(3) . .
B5 F1 K2 112.9(2) . .
K3 F1 K2 115.49(9) . .
B2 F2 K4 120.69(9) . 9
B2 F2 K4 120.69(9) . 8_455
K4 F2 K4 96.27(11) 9 8_455
B2 F2 K4 120.69(9) . 7_565
K4 F2 K4 96.27(11) 9 7_565
K4 F2 K4 96.28(11) 8_455 7_565
B3 F3 K1 131.8(3) . .
B3 F3 K4 117.4(3) . 9
K1 F3 K4 109.84(10) . 9
B4 F4 K4 126.3(3) . .
B4 F4 K4 101.6(2) . 9
K4 F4 K4 107.10(10) . 9
B4 F4 K4 128.2(3) . 3_565
K4 F4 K4 91.10(10) . 3_565
K4 F4 K4 98.67(10) 9 3_565
B1 F5 K3 116.04(8) . 2
B1 F5 K3 116.04(8) . .
K3 F5 K3 102.18(10) 2 .
B1 F5 K3 116.04(8) . 3
K3 F5 K3 102.18(10) 2 3
K3 F5 K3 102.18(10) . 3

loop_
_geom_bond_atom_site_label_1
_geom_bond_atom_site_label_2
_geom_bond_distance
_geom_bond_site_symmetry_2
U1 O5 1.763(3) .
U1 O3 1.775(3) .
U1 O8 2.398(3) 3
U1 O4 2.427(3) .
U1 O1 2.461(3) .
U1 O7 2.462(3) 2_665
U1 O2 2.481(3) 3
U1 O6 2.579(3) 2_665
U1 B3 3.038(5) .
U1 B5 3.054(5) 3
U1 B4 3.083(6) 2_665
U1 K4 4.1086(14) .
K1 F3 2.640(3) 9
K1 F3 2.640(3) 8
K1 F3 2.640(3) 2
K1 F3 2.640(3) 7
K1 F3 2.640(3) .
K1 F3 2.640(3) 3
K1 K4 4.3441(12) 7
K1 K4 4.3441(12) .
K1 K4 4.3441(12) 3
K1 K4 4.3441(12) 8
K1 K4 4.3441(12) 9
K1 K4 4.3441(12) 2
K2 F1 2.870(3) 12_455
K2 F1 2.870(3) 3_455
K2 F1 2.870(3) 10
K2 F1 2.870(3) .
K2 F1 2.870(3) 2_565
K2 F1 2.870(3) 11_565
K2 O2 3.295(3) 2_565
K2 O2 3.295(3) 11_565
K2 O2 3.295(3) .
K2 O2 3.295(3) 10
K2 O2 3.295(3) 12_455
K2 O2 3.295(3) 3_455
K3 F1 2.774(3) 10
K3 F1 2.774(3) .
K3 O9 2.826(5) .
K3 F5 2.895(2) 10
K3 F5 2.895(2) .
K3 O5 3.050(3) .
K3 O5 3.051(3) 10
K3 O8 3.286(3) .
K3 O8 3.286(3) 10
K3 U1 4.2623(11) 10
K3 K3 4.505(3) 2
K4 F2 2.650(3) 7_565
K4 F3 2.669(3) 8
K4 O3 2.712(3) .
K4 F4 2.714(3) .
K4 F4 2.749(3) 8
K4 F4 2.815(3) 2_665
K4 O3 2.859(3) 9
K4 O7 3.017(3) 8
K4 B4 3.355(6) 8
K4 B5 3.550(6) 8
K4 B3 3.561(6) 8
K4 K4 3.948(2) 3_565
B1 F5 1.448(11) .
B1 O1 1.451(4) 3
B1 O1 1.451(4) .
B1 O1 1.451(4) 2
B2 F2 1.456(10) .
B2 O2 1.464(4) 2_565
B2 O2 1.464(4) .
B2 O2 1.464(4) 3_455
B3 F3 1.432(7) .
B3 O1 1.443(6) .
B3 O4 1.456(6) .
B3 O8 1.462(6) .
B3 K4 3.562(6) 9
B4 O4 1.447(7) .
B4 F4 1.449(7) .
B4 O7 1.456(6) .
B4 O6 1.480(6) .
B4 U1 3.083(6) 3_565
B4 K4 3.355(6) 9
B5 F1 1.414(6) .
B5 O2 1.461(6) .
B5 O8 1.462(7) .
B5 O7 1.480(6) .
B5 U1 3.054(5) 2
B5 K4 3.550(6) 9
B6 O6 1.367(3) 3_565
B6 O6 1.367(3) .
B6 O6 1.367(3) 2_665
B7 O9 1.380(4) 2_665
B7 O9 1.380(4) .
B7 O9 1.380(4) 3_565
O2 U1 2.481(3) 2
O3 K4 2.860(3) 8
O6 U1 2.579(3) 3_565
O7 U1 2.462(3) 3_565
O7 K4 3.017(3) 9
O8 U1 2.398(3) 2
F2 K4 2.650(3) 9
F2 K4 2.650(3) 8_455
F2 K4 2.650(3) 7_565
F3 K4 2.669(3) 9
F4 K4 2.749(3) 9
F4 K4 2.815(3) 3_565
F5 K3 2.895(2) 2
F5 K3 2.895(2) 3
